data_7158213
loop_
_publ_author_name
'Liu, Fengting'
'Wang, Min'
'Qu, Jiatong'
'Lu, Haifeng'
'Gao, Hongyin'

_publ_section_title
;
 Synthesis of non-C<sub>2</sub> symmetrical NOBIN-type biaryls through a
 cascade N-arylation and [3,3]-sigmatropic rearrangement from
 O-arylhydroxylamines and diaryliodonium salts.
;
_journal_issue 33
_journal_name_full 'Organic &amp; biomolecular chemistry'
_journal_page_first 7246
_journal_page_last 7251
_journal_paper_doi 10.1039/d1ob00636c
_journal_volume 19
_journal_year 2021
_chemical_formula_moiety 'C24 H19 N O3'
_chemical_formula_sum 'C24 H19 N O3'
_chemical_formula_weight 369.40
_space_group_crystal_system monoclinic
_space_group_IT_number 14
_space_group_name_Hall '-P 2ybc'
_space_group_name_H-M_alt 'P 1 21/c 1'
_atom_sites_solution_hydrogens geom
_atom_sites_solution_primary dual
_audit_creation_date 2020-09-21
_audit_creation_method
;
Olex2 1.3
(compiled 2020.07.31 svn.rc2a77460 for OlexSys, GUI svn.r6145)
;
_audit_update_record
;
2020-12-12 deposited with the CCDC.	2021-08-05 downloaded from the CCDC.
;
_cell_angle_alpha 90
_cell_angle_beta 90.796(3)
_cell_angle_gamma 90
_cell_formula_units_Z 4
_cell_length_a 17.7971(5)
_cell_length_b 10.5432(3)
_cell_length_c 10.0972(3)
_cell_measurement_reflns_used 5715
_cell_measurement_temperature 173.00(10)
_cell_measurement_theta_max 76.0440
_cell_measurement_theta_min 4.2370
_cell_volume 1894.44(9)
_computing_cell_refinement 'CrysAlisPro 1.171.40.84a (Rigaku OD, 2020)'
_computing_data_collection 'CrysAlisPro 1.171.40.84a (Rigaku OD, 2020)'
_computing_data_reduction 'CrysAlisPro 1.171.40.84a (Rigaku OD, 2020)'
_computing_molecular_graphics 'Olex2 1.3 (Dolomanov et al., 2009)'
_computing_publication_material 'Olex2 1.3 (Dolomanov et al., 2009)'
_computing_structure_refinement 'SHELXL 2018/3 (Sheldrick, 2015)'
_computing_structure_solution 'SHELXT  (Sheldrick, 2015)'
_diffrn_ambient_environment N~2~
_diffrn_ambient_temperature 173.00(10)
_diffrn_detector 'Hybrid Pixel Array Detector'
_diffrn_detector_area_resol_mean 10.0000
_diffrn_detector_type HyPix
_diffrn_measured_fraction_theta_full 0.988
_diffrn_measured_fraction_theta_max 0.988
_diffrn_measurement_details
;
List of Runs (angles in degrees, time in seconds):

  # Type    Start    End  Width  t~exp~   \w     \q     \k     \f   Frames
#--------------------------------------------------------------------------
  1  \w     94.00 178.00   1.00    0.40    --  106.49  19.00 -60.00   84
  2  \w     95.00 132.00   1.00    0.40    --  106.49  21.00 -97.00   37
  3  \w     60.00 124.00   1.00    0.10    --   48.45  21.00 -97.00   64
  4  \w     35.00  61.00   1.00    0.40    --  106.49 -57.00-180.00   26
  5  \w    -22.00  22.00   1.00    0.10    --   48.45 -21.00  95.00   44
  6  \w     35.00  66.00   1.00    0.40    --  106.49 -57.00 150.00   31
  7  \w     40.00  66.00   1.00    0.40    --  106.49 -57.00 120.00   26
  8  \w     34.00 105.00   1.00    0.40    --  106.49 -77.00  30.00   71
  9  \w     34.00 106.00   1.00    0.40    --  106.49 -99.00   0.00   72
 10  \w     34.00  60.00   1.00    0.40    --  106.49-125.00   0.00   26
 11  \w     64.00 106.00   1.00    0.40    --  106.49-125.00   0.00   42
 12  \w     -7.00  26.00   1.00    0.10    --  -48.45  21.00 -97.00   33
 13  \w    -62.00 -16.00   1.00    0.40    --  -86.25  57.00  60.00   46
 14  \w    -25.00  27.00   1.00    0.10    --  -48.45  19.00  60.00   52
 15  \w   -120.00 -53.00   1.00    0.10    --  -48.45 -21.00  95.00   67
 16  \w   -109.00 -84.00   1.00    0.40    --  -86.25 -21.00  95.00   25
 17  \w   -151.00 -86.00   1.00    0.40    --  -86.25 -99.00-120.00   65
;
_diffrn_measurement_device 'four-circle diffractometer'
_diffrn_measurement_device_type 'XtaLAB Synergy, Dualflex, HyPix'
_diffrn_measurement_method '\w scans'
_diffrn_orient_matrix_type 'CrysAlisPro convention (1999,Acta A55,543-557)'
_diffrn_orient_matrix_UB_11 -0.0439627000
_diffrn_orient_matrix_UB_12 0.0409499000
_diffrn_orient_matrix_UB_13 0.1231780000
_diffrn_orient_matrix_UB_21 0.0732570000
_diffrn_orient_matrix_UB_22 -0.0009042000
_diffrn_orient_matrix_UB_23 0.0828458000
_diffrn_orient_matrix_UB_31 0.0132370000
_diffrn_orient_matrix_UB_32 0.1404418000
_diffrn_orient_matrix_UB_33 -0.0354071000
_diffrn_radiation_monochromator mirror
_diffrn_radiation_probe x-ray
_diffrn_radiation_type 'Cu K\a'
_diffrn_radiation_wavelength 1.54184
_diffrn_reflns_av_R_equivalents 0.0563
_diffrn_reflns_av_unetI/netI 0.0624
_diffrn_reflns_Laue_measured_fraction_full 0.988
_diffrn_reflns_Laue_measured_fraction_max 0.988
_diffrn_reflns_limit_h_max 21
_diffrn_reflns_limit_h_min -21
_diffrn_reflns_limit_k_max 12
_diffrn_reflns_limit_k_min -6
_diffrn_reflns_limit_l_max 12
_diffrn_reflns_limit_l_min -12
_diffrn_reflns_number 9973
_diffrn_reflns_point_group_measured_fraction_full 0.988
_diffrn_reflns_point_group_measured_fraction_max 0.988
_diffrn_reflns_theta_full 67.078
_diffrn_reflns_theta_max 67.078
_diffrn_reflns_theta_min 4.875
_diffrn_source 'micro-focus sealed X-ray tube'
_diffrn_source_type 'PhotonJet (Cu) X-ray Source'
_exptl_absorpt_coefficient_mu 0.687
_exptl_absorpt_correction_T_max 1.00000
_exptl_absorpt_correction_T_min 0.48325
_exptl_absorpt_correction_type multi-scan
_exptl_absorpt_process_details
;
CrysAlisPro 1.171.40.84a (Rigaku Oxford Diffraction, 2020)
Empirical absorption correction using spherical harmonics,
implemented in SCALE3 ABSPACK scaling algorithm.
;
_exptl_crystal_colour 'clear light colourless'
_exptl_crystal_colour_lustre clear
_exptl_crystal_colour_modifier light
_exptl_crystal_colour_primary colourless
_exptl_crystal_density_diffrn 1.295
_exptl_crystal_description block
_exptl_crystal_F_000 776
_exptl_crystal_size_max 0.04
_exptl_crystal_size_mid 0.03
_exptl_crystal_size_min 0.02
_refine_diff_density_max 0.307
_refine_diff_density_min -0.258
_refine_diff_density_rms 0.061
_refine_ls_extinction_coef 0.0017(4)
_refine_ls_extinction_expression Fc^*^=kFc[1+0.001xFc^2^\l^3^/sin(2\q)]^-1/4^
_refine_ls_extinction_method 'SHELXL-2018/3 (Sheldrick 2018)'
_refine_ls_goodness_of_fit_ref 1.047
_refine_ls_hydrogen_treatment constr
_refine_ls_matrix_type full
_refine_ls_number_parameters 255
_refine_ls_number_reflns 3343
_refine_ls_number_restraints 0
_refine_ls_restrained_S_all 1.047
_refine_ls_R_factor_all 0.0605
_refine_ls_R_factor_gt 0.0551
_refine_ls_shift/su_max 0.000
_refine_ls_shift/su_mean 0.000
_refine_ls_structure_factor_coef Fsqd
_refine_ls_weighting_details 'w=1/[\s^2^(Fo^2^)+(0.0770P)^2^+0.6736P] where P=(Fo^2^+2Fc^2^)/3'
_refine_ls_weighting_scheme calc
_refine_ls_wR_factor_gt 0.1427
_refine_ls_wR_factor_ref 0.1484
_reflns_Friedel_coverage 0.000
_reflns_number_gt 2939
_reflns_number_total 3343
_reflns_threshold_expression 'I > 2\s(I)'
_cod_data_source_file d1ob00636c2.cif
_cod_data_source_block 200919c
_cod_depositor_comments 'Adding full bibliography for 7158213--7158214.cif.'
_cod_database_code 7158213
_shelx_shelxl_version_number 2018/3
_chemical_oxdiff_formula OC
_shelx_space_group_comment
;
The symmetry employed for this shelxl refinement is uniquely defined
by the following loop, which should always be used as a source of
symmetry information in preference to the above space-group names.
They are only intended as comments.
;
_reflns_odcompleteness_completeness 98.78
_reflns_odcompleteness_iscentric 1
_reflns_odcompleteness_theta 66.97
_olex2_refinement_description
;
1. Fixed Uiso
 At 1.2 times of:
  All C(H) groups, All C(H,H) groups, All N(H) groups
 At 1.5 times of:
  All O(H) groups
2.a Secondary CH2 refined with riding coordinates:
 C20(H20A,H20B)
2.b Aromatic/amide H refined with riding coordinates:
 N17(H17), C9(H9), C16(H16), C14(H14), C13(H13), C15(H15), C6(H6), C3(H3),
 C8(H8), C4(H4), C7(H7), C27(H27), C23(H23), C26(H26), C25(H25), C24(H24)
2.c Idealised tetrahedral OH refined as rotating group:
 O28(H28)
;
_olex2_submission_special_instructions 'No special instructions were received'
_oxdiff_exptl_absorpt_empirical_details
;
Empirical correction (ABSPACK) includes:
- Absorption correction using spherical harmonics
- Frame scaling
;
_oxdiff_exptl_absorpt_empirical_full_max 1.550
_oxdiff_exptl_absorpt_empirical_full_min 0.565

loop_
_space_group_symop_operation_xyz
'x, y, z'
'-x, y+1/2, -z+1/2'
'-x, -y, -z'
'x, -y-1/2, z-1/2'

loop_
_atom_site_label
_atom_site_type_symbol
_atom_site_fract_x
_atom_site_fract_y
_atom_site_fract_z
_atom_site_U_iso_or_equiv
_atom_site_adp_type
_atom_site_occupancy
_atom_site_site_symmetry_order
_atom_site_calc_flag
_atom_site_refinement_flags_posn
_atom_site_refinement_flags_adp
_atom_site_refinement_flags_occupancy
_atom_site_disorder_assembly
_atom_site_disorder_group
O21 O 0.29656(7) 0.79149(12) 0.17640(13) 0.0459(3) Uani 1 1 d . . . . .
O28 O 0.27798(8) 0.45649(12) 0.62346(14) 0.0528(4) Uani 1 1 d . . . . .
H28 H 0.270728 0.532929 0.615436 0.079 Uiso 1 1 calc R U . . .
O19 O 0.32265(8) 0.58963(13) 0.11752(14) 0.0529(4) Uani 1 1 d . . . . .
N17 N 0.25094(8) 0.62105(14) 0.28959(15) 0.0413(4) Uani 1 1 d . . . . .
H17 H 0.256928 0.540275 0.295193 0.050 Uiso 1 1 calc R U . . .
C10 C 0.13776(9) 0.37301(16) 0.36468(16) 0.0352(4) Uani 1 1 d . . . . .
C11 C 0.16475(9) 0.58855(15) 0.46534(15) 0.0328(4) Uani 1 1 d . . . . .
C9 C 0.08281(9) 0.42503(17) 0.27811(17) 0.0385(4) Uani 1 1 d . . . . .
H9 H 0.072585 0.511455 0.281755 0.046 Uiso 1 1 calc R U . . .
C16 C 0.11356(9) 0.63533(16) 0.55517(16) 0.0373(4) Uani 1 1 d . . . . .
H16 H 0.087914 0.578883 0.609002 0.045 Uiso 1 1 calc R U . . .
C1 C 0.17991(9) 0.44930(15) 0.45598(16) 0.0345(4) Uani 1 1 d . . . . .
C14 C 0.13796(10) 0.84742(16) 0.48666(17) 0.0382(4) Uani 1 1 d . . . . .
H14 H 0.129828 0.934154 0.495183 0.046 Uiso 1 1 calc R U . . .
C18 C 0.29026(9) 0.67911(17) 0.19308(17) 0.0386(4) Uani 1 1 d . . . . .
C13 C 0.18830(10) 0.80393(15) 0.39381(17) 0.0366(4) Uani 1 1 d . . . . .
H13 H 0.213127 0.861009 0.339497 0.044 Uiso 1 1 calc R U . . .
C12 C 0.20158(9) 0.67447(15) 0.38211(16) 0.0332(4) Uani 1 1 d . . . . .
C15 C 0.09960(10) 0.76423(16) 0.56684(18) 0.0401(4) Uani 1 1 d . . . . .
H15 H 0.065011 0.794104 0.627592 0.048 Uiso 1 1 calc R U . . .
C2 C 0.23439(9) 0.39284(16) 0.53466(17) 0.0379(4) Uani 1 1 d . . . . .
C5 C 0.15150(10) 0.23967(16) 0.35807(18) 0.0397(4) Uani 1 1 d . . . . .
C6 C 0.10996(11) 0.16581(18) 0.26717(19) 0.0460(5) Uani 1 1 d . . . . .
H6 H 0.117991 0.078719 0.263825 0.055 Uiso 1 1 calc R U . . .
C3 C 0.24791(11) 0.26068(17) 0.5270(2) 0.0468(5) Uani 1 1 d . . . . .
H3 H 0.284525 0.223871 0.581170 0.056 Uiso 1 1 calc R U . . .
C8 C 0.04432(11) 0.35076(19) 0.18896(19) 0.0473(5) Uani 1 1 d . . . . .
H8 H 0.009046 0.387267 0.131831 0.057 Uiso 1 1 calc R U . . .
C4 C 0.20784(11) 0.18745(16) 0.44116(19) 0.0451(4) Uani 1 1 d . . . . .
H4 H 0.217713 0.100934 0.436996 0.054 Uiso 1 1 calc R U . . .
C7 C 0.05792(11) 0.21973(19) 0.1835(2) 0.0489(5) Uani 1 1 d . . . . .
H7 H 0.031561 0.169551 0.123040 0.059 Uiso 1 1 calc R U . . .
C22 C 0.44852(11) 0.6708(3) 0.0740(2) 0.0600(6) Uani 1 1 d . . . . .
C20 C 0.37329(11) 0.6358(3) 0.0170(2) 0.0588(6) Uani 1 1 d . . . . .
H20A H 0.351192 0.709503 -0.025809 0.071 Uiso 1 1 calc R U . . .
H20B H 0.379685 0.570717 -0.049749 0.071 Uiso 1 1 calc R U . . .
C27 C 0.48522(16) 0.5874(3) 0.1600(3) 0.0905(9) Uani 1 1 d . . . . .
H27 H 0.462739 0.511137 0.183413 0.109 Uiso 1 1 calc R U . . .
C23 C 0.48424(17) 0.7769(4) 0.0362(4) 0.0996(10) Uani 1 1 d . . . . .
H23 H 0.460965 0.831924 -0.023559 0.120 Uiso 1 1 calc R U . . .
C26 C 0.5558(2) 0.6192(5) 0.2106(3) 0.1277(18) Uani 1 1 d . . . . .
H26 H 0.579285 0.566048 0.271954 0.153 Uiso 1 1 calc R U . . .
C25 C 0.59061(19) 0.7261(7) 0.1719(4) 0.144(2) Uani 1 1 d . . . . .
H25 H 0.638440 0.745052 0.204425 0.173 Uiso 1 1 calc R U . . .
C24 C 0.5561(2) 0.8056(5) 0.0859(5) 0.1397(18) Uani 1 1 d . . . . .
H24 H 0.580138 0.879608 0.059610 0.168 Uiso 1 1 calc R U . . .

loop_
_atom_site_aniso_label
_atom_site_aniso_U_11
_atom_site_aniso_U_22
_atom_site_aniso_U_33
_atom_site_aniso_U_23
_atom_site_aniso_U_13
_atom_site_aniso_U_12
O21 0.0408(7) 0.0470(8) 0.0501(7) 0.0144(6) 0.0029(5) 0.0012(5)
O28 0.0529(8) 0.0396(7) 0.0651(9) -0.0024(6) -0.0248(7) 0.0034(6)
O19 0.0499(8) 0.0595(8) 0.0497(8) -0.0009(6) 0.0167(6) 0.0067(6)
N17 0.0459(8) 0.0318(7) 0.0466(8) 0.0026(6) 0.0120(7) 0.0035(6)
C10 0.0329(8) 0.0369(9) 0.0360(8) 0.0001(7) 0.0050(7) -0.0033(7)
C11 0.0316(8) 0.0319(8) 0.0348(8) -0.0003(6) -0.0041(6) 0.0002(6)
C9 0.0366(9) 0.0402(9) 0.0388(9) -0.0010(7) 0.0005(7) -0.0034(7)
C16 0.0375(9) 0.0362(9) 0.0381(9) 0.0036(7) 0.0015(7) 0.0011(7)
C1 0.0332(8) 0.0323(8) 0.0381(9) 0.0011(6) 0.0016(7) -0.0008(6)
C14 0.0407(9) 0.0290(8) 0.0447(9) -0.0029(7) -0.0036(7) 0.0043(7)
C18 0.0332(9) 0.0437(10) 0.0389(9) 0.0044(7) -0.0006(7) 0.0043(7)
C13 0.0378(9) 0.0319(8) 0.0400(9) 0.0038(7) -0.0019(7) -0.0014(7)
C12 0.0312(8) 0.0342(8) 0.0343(8) 0.0002(6) -0.0016(6) 0.0011(6)
C15 0.0408(9) 0.0395(9) 0.0402(9) -0.0026(7) 0.0028(7) 0.0066(7)
C2 0.0349(9) 0.0348(9) 0.0440(9) -0.0007(7) -0.0036(7) 0.0011(7)
C5 0.0405(9) 0.0352(9) 0.0437(10) -0.0021(7) 0.0098(7) -0.0028(7)
C6 0.0507(11) 0.0374(9) 0.0502(10) -0.0082(8) 0.0097(8) -0.0079(8)
C3 0.0434(10) 0.0380(9) 0.0588(11) 0.0043(8) -0.0057(8) 0.0061(8)
C8 0.0422(10) 0.0566(11) 0.0430(10) -0.0013(8) -0.0038(8) -0.0092(8)
C4 0.0476(10) 0.0300(8) 0.0578(11) -0.0022(8) 0.0058(8) 0.0007(7)
C7 0.0497(11) 0.0516(11) 0.0455(10) -0.0114(8) 0.0029(8) -0.0155(9)
C22 0.0410(11) 0.0994(17) 0.0398(10) 0.0039(10) 0.0099(8) 0.0155(11)
C20 0.0435(11) 0.0916(16) 0.0415(10) 0.0042(10) 0.0100(8) 0.0074(10)
C27 0.0733(17) 0.135(3) 0.0627(15) 0.0073(16) -0.0061(13) 0.0391(17)
C23 0.0680(18) 0.135(3) 0.095(2) 0.027(2) -0.0069(16) -0.0168(18)
C26 0.066(2) 0.258(6) 0.0593(17) -0.006(2) -0.0084(16) 0.068(3)
C25 0.0483(17) 0.320(7) 0.065(2) -0.034(3) 0.0016(15) -0.004(3)
C24 0.078(2) 0.210(5) 0.131(4) 0.010(3) -0.002(2) -0.052(3)

loop_
_atom_type_symbol
_atom_type_description
_atom_type_scat_dispersion_real
_atom_type_scat_dispersion_imag
_atom_type_scat_source
C C 0.0181 0.0091 'International Tables Vol C Tables 4.2.6.8 and 6.1.1.4'
H H 0.0000 0.0000 'International Tables Vol C Tables 4.2.6.8 and 6.1.1.4'
N N 0.0311 0.0180 'International Tables Vol C Tables 4.2.6.8 and 6.1.1.4'
O O 0.0492 0.0322 'International Tables Vol C Tables 4.2.6.8 and 6.1.1.4'

loop_
_geom_angle_atom_site_label_1
_geom_angle_atom_site_label_2
_geom_angle_atom_site_label_3
_geom_angle
_geom_angle_site_symmetry_1
_geom_angle_site_symmetry_3
_geom_angle_publ_flag
C2 O28 H28 109.5 . . ?
C18 O19 C20 115.83(16) . . ?
C18 N17 H17 115.5 . . ?
C18 N17 C12 129.04(15) . . ?
C12 N17 H17 115.5 . . ?
C9 C10 C1 122.23(15) . . ?
C9 C10 C5 118.06(15) . . ?
C1 C10 C5 119.70(15) . . ?
C16 C11 C1 120.77(14) . . ?
C16 C11 C12 118.61(15) . . ?
C12 C11 C1 120.61(14) . . ?
C10 C9 H9 119.3 . . ?
C8 C9 C10 121.34(17) . . ?
C8 C9 H9 119.3 . . ?
C11 C16 H16 119.2 . . ?
C11 C16 C15 121.65(16) . . ?
C15 C16 H16 119.2 . . ?
C10 C1 C11 119.99(14) . . ?
C2 C1 C10 119.16(15) . . ?
C2 C1 C11 120.85(14) . . ?
C13 C14 H14 119.4 . . ?
C15 C14 H14 119.4 . . ?
C15 C14 C13 121.12(15) . . ?
O21 C18 O19 124.69(16) . . ?
O21 C18 N17 126.63(16) . . ?
O19 C18 N17 108.68(15) . . ?
C14 C13 H13 120.2 . . ?
C14 C13 C12 119.68(15) . . ?
C12 C13 H13 120.2 . . ?
C11 C12 N17 116.07(14) . . ?
C13 C12 N17 123.86(15) . . ?
C13 C12 C11 120.07(15) . . ?
C16 C15 H15 120.6 . . ?
C14 C15 C16 118.82(16) . . ?
C14 C15 H15 120.6 . . ?
O28 C2 C1 123.95(15) . . ?
O28 C2 C3 115.30(15) . . ?
C1 C2 C3 120.75(15) . . ?
C6 C5 C10 119.12(16) . . ?
C6 C5 C4 122.36(17) . . ?
C4 C5 C10 118.50(16) . . ?
C5 C6 H6 119.4 . . ?
C7 C6 C5 121.21(17) . . ?
C7 C6 H6 119.4 . . ?
C2 C3 H3 119.8 . . ?
C4 C3 C2 120.47(17) . . ?
C4 C3 H3 119.8 . . ?
C9 C8 H8 119.9 . . ?
C9 C8 C7 120.23(18) . . ?
C7 C8 H8 119.9 . . ?
C5 C4 H4 119.3 . . ?
C3 C4 C5 121.41(16) . . ?
C3 C4 H4 119.3 . . ?
C6 C7 C8 120.02(17) . . ?
C6 C7 H7 120.0 . . ?
C8 C7 H7 120.0 . . ?
C27 C22 C20 119.6(3) . . ?
C23 C22 C20 121.4(2) . . ?
C23 C22 C27 118.9(3) . . ?
O19 C20 C22 112.06(16) . . ?
O19 C20 H20A 109.2 . . ?
O19 C20 H20B 109.2 . . ?
C22 C20 H20A 109.2 . . ?
C22 C20 H20B 109.2 . . ?
H20A C20 H20B 107.9 . . ?
C22 C27 H27 120.3 . . ?
C26 C27 C22 119.4(4) . . ?
C26 C27 H27 120.3 . . ?
C22 C23 H23 119.6 . . ?
C22 C23 C24 120.7(4) . . ?
C24 C23 H23 119.6 . . ?
C27 C26 H26 119.6 . . ?
C25 C26 C27 120.8(4) . . ?
C25 C26 H26 119.6 . . ?
C26 C25 H25 120.0 . . ?
C26 C25 C24 120.0(3) . . ?
C24 C25 H25 120.0 . . ?
C23 C24 H24 119.9 . . ?
C25 C24 C23 120.1(4) . . ?
C25 C24 H24 119.9 . . ?

loop_
_geom_bond_atom_site_label_1
_geom_bond_atom_site_label_2
_geom_bond_distance
_geom_bond_site_symmetry_2
_geom_bond_publ_flag
O21 C18 1.202(2) . ?
O28 H28 0.8200 . ?
O28 C2 1.355(2) . ?
O19 C18 1.348(2) . ?
O19 C20 1.451(2) . ?
N17 H17 0.8600 . ?
N17 C18 1.354(2) . ?
N17 C12 1.409(2) . ?
C10 C9 1.413(2) . ?
C10 C1 1.428(2) . ?
C10 C5 1.429(2) . ?
C11 C16 1.385(2) . ?
C11 C1 1.496(2) . ?
C11 C12 1.404(2) . ?
C9 H9 0.9300 . ?
C9 C8 1.369(2) . ?
C16 H16 0.9300 . ?
C16 C15 1.387(2) . ?
C1 C2 1.380(2) . ?
C14 H14 0.9300 . ?
C14 C13 1.384(2) . ?
C14 C15 1.381(3) . ?
C13 H13 0.9300 . ?
C13 C12 1.390(2) . ?
C15 H15 0.9300 . ?
C2 C3 1.416(2) . ?
C5 C6 1.406(3) . ?
C5 C4 1.410(3) . ?
C6 H6 0.9300 . ?
C6 C7 1.368(3) . ?
C3 H3 0.9300 . ?
C3 C4 1.356(3) . ?
C8 H8 0.9300 . ?
C8 C7 1.404(3) . ?
C4 H4 0.9300 . ?
C7 H7 0.9300 . ?
C22 C20 1.496(3) . ?
C22 C27 1.393(3) . ?
C22 C23 1.345(4) . ?
C20 H20A 0.9700 . ?
C20 H20B 0.9700 . ?
C27 H27 0.9300 . ?
C27 C26 1.391(5) . ?
C23 H23 0.9300 . ?
C23 C24 1.401(5) . ?
C26 H26 0.9300 . ?
C26 C25 1.346(7) . ?
C25 H25 0.9300 . ?
C25 C24 1.348(7) . ?
C24 H24 0.9300 . ?

loop_
_geom_torsion_atom_site_label_1
_geom_torsion_atom_site_label_2
_geom_torsion_atom_site_label_3
_geom_torsion_atom_site_label_4
_geom_torsion
_geom_torsion_site_symmetry_1
_geom_torsion_site_symmetry_2
_geom_torsion_site_symmetry_3
_geom_torsion_site_symmetry_4
_geom_torsion_publ_flag
O28 C2 C3 C4 -179.73(18) . . . . ?
C10 C9 C8 C7 1.2(3) . . . . ?
C10 C1 C2 O28 179.36(16) . . . . ?
C10 C1 C2 C3 -0.9(3) . . . . ?
C10 C5 C6 C7 1.3(3) . . . . ?
C10 C5 C4 C3 0.8(3) . . . . ?
C11 C16 C15 C14 -0.1(3) . . . . ?
C11 C1 C2 O28 -0.6(3) . . . . ?
C11 C1 C2 C3 179.09(16) . . . . ?
C9 C10 C1 C11 2.0(2) . . . . ?
C9 C10 C1 C2 -177.94(16) . . . . ?
C9 C10 C5 C6 -0.4(2) . . . . ?
C9 C10 C5 C4 178.07(16) . . . . ?
C9 C8 C7 C6 -0.2(3) . . . . ?
C16 C11 C1 C10 91.77(19) . . . . ?
C16 C11 C1 C2 -88.2(2) . . . . ?
C16 C11 C12 N17 -177.79(14) . . . . ?
C16 C11 C12 C13 2.2(2) . . . . ?
C1 C10 C9 C8 178.34(16) . . . . ?
C1 C10 C5 C6 -179.59(16) . . . . ?
C1 C10 C5 C4 -1.1(2) . . . . ?
C1 C11 C16 C15 178.96(15) . . . . ?
C1 C11 C12 N17 1.5(2) . . . . ?
C1 C11 C12 C13 -178.54(14) . . . . ?
C1 C2 C3 C4 0.5(3) . . . . ?
C14 C13 C12 N17 179.13(15) . . . . ?
C14 C13 C12 C11 -0.8(2) . . . . ?
C18 O19 C20 C22 78.5(2) . . . . ?
C18 N17 C12 C11 175.87(16) . . . . ?
C18 N17 C12 C13 -4.1(3) . . . . ?
C13 C14 C15 C16 1.5(3) . . . . ?
C12 N17 C18 O21 8.4(3) . . . . ?
C12 N17 C18 O19 -172.23(15) . . . . ?
C12 C11 C16 C15 -1.7(2) . . . . ?
C12 C11 C1 C10 -87.52(19) . . . . ?
C12 C11 C1 C2 92.5(2) . . . . ?
C15 C14 C13 C12 -1.0(2) . . . . ?
C2 C3 C4 C5 -0.5(3) . . . . ?
C5 C10 C9 C8 -0.9(2) . . . . ?
C5 C10 C1 C11 -178.78(15) . . . . ?
C5 C10 C1 C2 1.2(2) . . . . ?
C5 C6 C7 C8 -1.0(3) . . . . ?
C6 C5 C4 C3 179.15(18) . . . . ?
C4 C5 C6 C7 -177.05(17) . . . . ?
C22 C27 C26 C25 -3.6(5) . . . . ?
C22 C23 C24 C25 0.5(7) . . . . ?
C20 O19 C18 O21 5.4(2) . . . . ?
C20 O19 C18 N17 -174.02(15) . . . . ?
C20 C22 C27 C26 178.7(2) . . . . ?
C20 C22 C23 C24 -177.1(3) . . . . ?
C27 C22 C20 O19 47.7(3) . . . . ?
C27 C22 C23 C24 -2.2(5) . . . . ?
C27 C26 C25 C24 1.9(6) . . . . ?
C23 C22 C20 O19 -137.4(3) . . . . ?
C23 C22 C27 C26 3.7(4) . . . . ?
C26 C25 C24 C23 -0.3(7) . . . . ?
